data_4063176
_journal_name_full Organometallics
_journal_paper_doi 10.1021/om0499658
_journal_year 2004
_chemical_formula_sum 'C47 H56 N2 Ni P'
_chemical_formula_weight 738.62
_space_group_IT_number 14
_symmetry_cell_setting monoclinic
_symmetry_space_group_name_Hall '-P 2yn'
_symmetry_space_group_name_H-M 'P 1 21/n 1'
_cell_angle_alpha 90.00
_cell_angle_beta 108.381(2)
_cell_angle_gamma 90.00
_cell_formula_units_Z 4
_cell_length_a 11.9854(15)
_cell_length_b 20.481(3)
_cell_length_c 18.536(2)
_cell_measurement_temperature 293(2)
_cell_volume 4318.0(10)
_diffrn_ambient_temperature 293(2)
_exptl_crystal_density_diffrn 1.136
_cod_depositor_comments
;
The following automatic conversions were performed:
'_symmetry_cell_setting' value 'Monoclinic' changed to 'monoclinic'
according to '/home/saulius/struct/CIF-dictionaries/cif_core.dic'
dictionary named 'cif_core.dic' version 2.4.1 from 2010-06-29.

Automatic conversion script
Id: cif_fix_enum 1527 2010-12-29 10:47:43Z saulius 
;
_cod_original_sg_symbol_H-M 'P 21/n'
_cod_database_code 4063176

loop_
_symmetry_equiv_pos_as_xyz
'x, y, z'
'-x+1/2, y+1/2, -z+1/2'
'-x, -y, -z'
'x-1/2, -y-1/2, z-1/2'

loop_
_atom_site_label
_atom_site_type_symbol
_atom_site_fract_x
_atom_site_fract_y
_atom_site_fract_z
_atom_site_U_iso_or_equiv
_atom_site_adp_type
_atom_site_occupancy
_atom_site_symmetry_multiplicity
_atom_site_calc_flag
_atom_site_refinement_flags
_atom_site_disorder_assembly
_atom_site_disorder_group
Ni2 Ni 0.66509(4) 0.74507(2) 0.87893(3) 0.04660(17) Uani 1 1 d . . .
P1 P 0.83711(9) 0.78781(5) 0.94180(6) 0.0499(3) Uani 1 1 d . . .
N1 N 0.5017(3) 0.76124(15) 0.84983(17) 0.0478(9) Uani 1 1 d . . .
N2 N 0.6558(3) 0.66433(15) 0.82567(18) 0.0481(9) Uani 1 1 d . . .
C1 C 0.4204(4) 0.7280(2) 0.7977(2) 0.0578(12) Uani 1 1 d . . .
C2 C 0.4476(4) 0.6723(2) 0.7636(2) 0.0598(12) Uani 1 1 d . . .
H2 H 0.3860 0.6542 0.7248 0.072 Uiso 1 1 calc R . .
C3 C 0.5553(4) 0.6399(2) 0.7801(2) 0.0554(12) Uani 1 1 d . . .
C4 C 0.2924(3) 0.7481(2) 0.7737(3) 0.0961(17) Uani 1 1 d . . .
H4A H 0.2602 0.7384 0.8138 0.144 Uiso 1 1 calc R . .
H4B H 0.2496 0.7246 0.7287 0.144 Uiso 1 1 calc R . .
H4C H 0.2862 0.7942 0.7633 0.144 Uiso 1 1 calc R . .
C5 C 0.5498(4) 0.5729(2) 0.7440(3) 0.0899(17) Uani 1 1 d . . .
H5A H 0.5079 0.5758 0.6906 0.135 Uiso 1 1 calc R . .
H5B H 0.5098 0.5431 0.7675 0.135 Uiso 1 1 calc R . .
H5C H 0.6281 0.5574 0.7511 0.135 Uiso 1 1 calc R . .
C6 C 0.4655(3) 0.8083(2) 0.8948(2) 0.0486(11) Uani 1 1 d . . .
C7 C 0.4669(3) 0.8746(2) 0.8804(2) 0.0542(11) Uani 1 1 d . . .
C8 C 0.4379(3) 0.9187(2) 0.9293(3) 0.0668(13) Uani 1 1 d . . .
H8 H 0.4379 0.9632 0.9197 0.080 Uiso 1 1 calc R . .
C9 C 0.4097(4) 0.8971(3) 0.9912(3) 0.0740(15) Uani 1 1 d . . .
H9 H 0.3908 0.9269 1.0234 0.089 Uiso 1 1 calc R . .
C10 C 0.4095(4) 0.8319(3) 1.0058(3) 0.0710(14) Uani 1 1 d . . .
H10 H 0.3898 0.8180 1.0480 0.085 Uiso 1 1 calc R . .
C11 C 0.4374(3) 0.7858(2) 0.9599(3) 0.0568(12) Uani 1 1 d . . .
C12 C 0.4981(5) 0.9003(2) 0.8125(3) 0.0769(15) Uani 1 1 d . . .
H12 H 0.5279 0.8635 0.7901 0.092 Uiso 1 1 calc R . .
C13 C 0.3900(5) 0.9268(3) 0.7521(3) 0.154(3) Uani 1 1 d . . .
H13A H 0.3618 0.9648 0.7713 0.231 Uiso 1 1 calc R . .
H13B H 0.3297 0.8940 0.7392 0.231 Uiso 1 1 calc R . .
H13C H 0.4102 0.9384 0.7076 0.231 Uiso 1 1 calc R . .
C14 C 0.5922(4) 0.9523(2) 0.8325(3) 0.1032(19) Uani 1 1 d . . .
H14A H 0.5611 0.9916 0.8470 0.155 Uiso 1 1 calc R . .
H14B H 0.6175 0.9610 0.7892 0.155 Uiso 1 1 calc R . .
H14C H 0.6579 0.9375 0.8740 0.155 Uiso 1 1 calc R . .
C15 C 0.4390(5) 0.7143(2) 0.9789(3) 0.0818(15) Uani 1 1 d . . .
H15 H 0.4628 0.6899 0.9407 0.098 Uiso 1 1 calc R . .
C16 C 0.3201(6) 0.6900(3) 0.9781(4) 0.180(3) Uani 1 1 d . . .
H16A H 0.2871 0.7198 1.0059 0.270 Uiso 1 1 calc R . .
H16B H 0.3282 0.6476 1.0014 0.270 Uiso 1 1 calc R . .
H16C H 0.2691 0.6870 0.9266 0.270 Uiso 1 1 calc R . .
C17 C 0.5263(6) 0.6999(3) 1.0564(3) 0.141(3) Uani 1 1 d . . .
H17A H 0.5047 0.7237 1.0946 0.211 Uiso 1 1 calc R . .
H17B H 0.6036 0.7128 1.0571 0.211 Uiso 1 1 calc R . .
H17C H 0.5259 0.6540 1.0667 0.211 Uiso 1 1 calc R . .
C18 C 0.7560(4) 0.62241(19) 0.8423(2) 0.0533(11) Uani 1 1 d . . .
C19 C 0.7758(4) 0.5773(2) 0.9021(3) 0.0614(12) Uani 1 1 d . . .
C20 C 0.8720(5) 0.5364(2) 0.9168(3) 0.0843(16) Uani 1 1 d . . .
H20 H 0.8870 0.5068 0.9567 0.101 Uiso 1 1 calc R . .
C21 C 0.9455(5) 0.5388(3) 0.8735(3) 0.0931(18) Uani 1 1 d . . .
H21 H 1.0072 0.5092 0.8822 0.112 Uiso 1 1 calc R . .
C22 C 0.9283(4) 0.5850(2) 0.8170(3) 0.0831(16) Uani 1 1 d . . .
H22 H 0.9810 0.5877 0.7895 0.100 Uiso 1 1 calc R . .
C23 C 0.8341(4) 0.6274(2) 0.8005(2) 0.0635(13) Uani 1 1 d . . .
C24 C 0.6948(5) 0.5729(2) 0.9497(3) 0.0843(16) Uani 1 1 d . . .
H24 H 0.6311 0.6045 0.9300 0.101 Uiso 1 1 calc R . .
C25 C 0.6407(7) 0.5057(3) 0.9453(4) 0.214(4) Uani 1 1 d . . .
H25A H 0.6387 0.4852 0.8984 0.320 Uiso 1 1 calc R . .
H25B H 0.5621 0.5096 0.9476 0.320 Uiso 1 1 calc R . .
H25C H 0.6869 0.4797 0.9872 0.320 Uiso 1 1 calc R . .
C26 C 0.7578(5) 0.5892(3) 1.0320(3) 0.127(2) Uani 1 1 d . . .
H26A H 0.8323 0.5671 1.0483 0.190 Uiso 1 1 calc R . .
H26B H 0.7109 0.5754 1.0627 0.190 Uiso 1 1 calc R . .
H26C H 0.7703 0.6355 1.0372 0.190 Uiso 1 1 calc R . .
C27 C 0.8181(4) 0.6765(2) 0.7365(3) 0.0780(15) Uani 1 1 d . . .
H27 H 0.7720 0.7127 0.7469 0.094 Uiso 1 1 calc R . .
C28 C 0.7476(4) 0.6484(3) 0.6595(3) 0.118(2) Uani 1 1 d . . .
H28A H 0.7406 0.6807 0.6207 0.176 Uiso 1 1 calc R . .
H28B H 0.6707 0.6363 0.6604 0.176 Uiso 1 1 calc R . .
H28C H 0.7872 0.6107 0.6488 0.176 Uiso 1 1 calc R . .
C29 C 0.9317(5) 0.7054(3) 0.7319(3) 0.1118(19) Uani 1 1 d . . .
H29A H 0.9771 0.7216 0.7810 0.168 Uiso 1 1 calc R . .
H29B H 0.9145 0.7405 0.6958 0.168 Uiso 1 1 calc R . .
H29C H 0.9757 0.6723 0.7160 0.168 Uiso 1 1 calc R . .
C30 C 0.9214(4) 0.82238(18) 0.8848(2) 0.0531(11) Uani 1 1 d . . .
C31 C 0.8592(4) 0.8496(2) 0.8153(3) 0.0741(14) Uani 1 1 d . . .
H31 H 0.7775 0.8470 0.7983 0.089 Uiso 1 1 calc R . .
C32 C 0.9164(5) 0.8803(2) 0.7711(3) 0.0904(17) Uani 1 1 d . . .
H32 H 0.8731 0.8988 0.7249 0.109 Uiso 1 1 calc R . .
C33 C 1.0353(5) 0.8841(2) 0.7943(3) 0.0858(16) Uani 1 1 d . . .
H33 H 1.0733 0.9052 0.7642 0.103 Uiso 1 1 calc R . .
C34 C 1.0990(4) 0.8566(2) 0.8618(3) 0.0768(15) Uani 1 1 d . . .
H34 H 1.1807 0.8582 0.8773 0.092 Uiso 1 1 calc R . .
C35 C 1.0423(4) 0.82660(19) 0.9073(3) 0.0617(12) Uani 1 1 d . . .
H35 H 1.0864 0.8090 0.9537 0.074 Uiso 1 1 calc R . .
C36 C 0.9446(3) 0.73940(19) 1.0135(2) 0.0486(10) Uani 1 1 d . . .
C37 C 0.9999(4) 0.6877(2) 0.9909(3) 0.0624(12) Uani 1 1 d . . .
H37 H 0.9851 0.6798 0.9393 0.075 Uiso 1 1 calc R . .
C38 C 1.0761(4) 0.6480(2) 1.0432(3) 0.0758(15) Uani 1 1 d . . .
H38 H 1.1135 0.6138 1.0272 0.091 Uiso 1 1 calc R . .
C39 C 1.0968(4) 0.6590(2) 1.1192(3) 0.0754(15) Uani 1 1 d . . .
H39 H 1.1473 0.6317 1.1549 0.090 Uiso 1 1 calc R . .
C40 C 1.0438(4) 0.7097(2) 1.1427(3) 0.0742(14) Uani 1 1 d . . .
H40 H 1.0591 0.7171 1.1944 0.089 Uiso 1 1 calc R . .
C41 C 0.9679(3) 0.7501(2) 1.0910(2) 0.0617(11) Uani 1 1 d . . .
H41 H 0.9320 0.7846 1.1077 0.074 Uiso 1 1 calc R . .
C42 C 0.8182(4) 0.8589(2) 0.9959(2) 0.0525(11) Uani 1 1 d . . .
C43 C 0.8827(4) 0.9150(2) 1.0033(3) 0.0818(15) Uani 1 1 d . . .
H43 H 0.9390 0.9181 0.9786 0.098 Uiso 1 1 calc R . .
C44 C 0.8671(5) 0.9673(3) 1.0461(3) 0.0999(19) Uani 1 1 d . . .
H44 H 0.9124 1.0048 1.0499 0.120 Uiso 1 1 calc R . .
C45 C 0.7862(5) 0.9637(3) 1.0824(3) 0.0908(19) Uani 1 1 d . . .
H45 H 0.7754 0.9988 1.1113 0.109 Uiso 1 1 calc R . .
C46 C 0.7199(4) 0.9087(3) 1.0768(3) 0.0824(16) Uani 1 1 d . . .
H46 H 0.6645 0.9061 1.1023 0.099 Uiso 1 1 calc R . .
C47 C 0.7350(4) 0.8567(2) 1.0331(3) 0.0660(13) Uani 1 1 d . . .
H47 H 0.6884 0.8197 1.0288 0.079 Uiso 1 1 calc R . .

loop_
_atom_site_aniso_label
_atom_site_aniso_U_11
_atom_site_aniso_U_22
_atom_site_aniso_U_33
_atom_site_aniso_U_23
_atom_site_aniso_U_13
_atom_site_aniso_U_12
Ni2 0.0438(3) 0.0548(3) 0.0398(3) -0.0020(3) 0.0112(2) 0.0007(3)
P1 0.0461(7) 0.0555(7) 0.0439(7) -0.0013(6) 0.0082(5) 0.0002(6)
N1 0.044(2) 0.057(2) 0.043(2) -0.0069(18) 0.0135(17) 0.0017(17)
N2 0.045(2) 0.055(2) 0.045(2) 0.0063(18) 0.0163(18) 0.0062(18)
C1 0.041(3) 0.076(3) 0.055(3) -0.001(3) 0.012(2) -0.006(2)
C2 0.055(3) 0.071(3) 0.047(3) -0.011(3) 0.007(2) -0.014(2)
C3 0.059(3) 0.054(3) 0.053(3) -0.005(2) 0.018(2) 0.001(2)
C4 0.041(3) 0.122(4) 0.107(4) -0.027(4) -0.003(3) 0.003(3)
C5 0.098(4) 0.075(3) 0.093(4) -0.037(3) 0.024(3) -0.010(3)
C6 0.036(2) 0.057(3) 0.047(3) -0.004(2) 0.005(2) 0.005(2)
C7 0.048(3) 0.059(3) 0.054(3) 0.003(3) 0.012(2) 0.008(2)
C8 0.058(3) 0.064(3) 0.074(4) -0.004(3) 0.014(3) 0.018(2)
C9 0.066(3) 0.096(4) 0.063(4) -0.012(3) 0.025(3) 0.021(3)
C10 0.074(3) 0.088(4) 0.059(3) 0.007(3) 0.033(3) 0.019(3)
C11 0.048(3) 0.067(3) 0.060(3) 0.004(3) 0.023(2) 0.008(2)
C12 0.109(4) 0.058(3) 0.071(4) 0.006(3) 0.040(3) 0.008(3)
C13 0.137(6) 0.230(7) 0.068(4) 0.057(5) -0.005(4) -0.037(5)
C14 0.093(4) 0.109(4) 0.108(5) 0.043(4) 0.032(4) 0.000(4)
C15 0.106(5) 0.075(4) 0.087(4) 0.015(3) 0.062(4) 0.013(3)
C16 0.142(6) 0.123(5) 0.286(10) 0.060(6) 0.085(7) -0.033(5)
C17 0.175(7) 0.126(5) 0.126(6) 0.060(5) 0.055(5) 0.046(5)
C18 0.066(3) 0.047(3) 0.049(3) -0.005(2) 0.020(2) 0.008(2)
C19 0.077(3) 0.050(3) 0.058(3) 0.001(3) 0.024(3) 0.012(3)
C20 0.117(5) 0.071(4) 0.062(4) 0.003(3) 0.024(3) 0.030(3)
C21 0.110(5) 0.087(4) 0.080(4) -0.007(3) 0.027(4) 0.052(3)
C22 0.095(4) 0.096(4) 0.066(4) -0.011(3) 0.036(3) 0.029(3)
C23 0.077(3) 0.070(3) 0.047(3) -0.007(3) 0.025(3) 0.023(3)
C24 0.105(4) 0.074(4) 0.081(4) 0.029(3) 0.040(4) 0.012(3)
C25 0.301(11) 0.179(7) 0.221(10) -0.024(7) 0.168(9) -0.122(7)
C26 0.118(5) 0.196(7) 0.081(5) 0.000(4) 0.052(4) 0.006(4)
C27 0.092(4) 0.090(4) 0.066(4) 0.003(3) 0.046(3) 0.024(3)
C28 0.104(4) 0.182(6) 0.063(4) 0.014(4) 0.021(4) 0.008(4)
C29 0.138(5) 0.125(5) 0.095(5) -0.006(4) 0.068(4) -0.011(4)
C30 0.049(3) 0.058(3) 0.047(3) 0.002(2) 0.007(2) 0.001(2)
C31 0.051(3) 0.095(4) 0.070(4) 0.016(3) 0.010(3) -0.005(3)
C32 0.076(4) 0.122(5) 0.071(4) 0.032(3) 0.019(3) -0.006(4)
C33 0.089(4) 0.092(4) 0.083(4) 0.014(3) 0.036(4) -0.014(3)
C34 0.055(3) 0.084(4) 0.093(5) 0.001(3) 0.026(3) -0.005(3)
C35 0.051(3) 0.069(3) 0.057(3) 0.001(3) 0.005(2) -0.003(2)
C36 0.047(2) 0.052(3) 0.043(3) 0.000(2) 0.008(2) 0.001(2)
C37 0.071(3) 0.061(3) 0.052(3) -0.001(3) 0.014(3) 0.011(2)
C38 0.083(4) 0.065(3) 0.073(4) 0.004(3) 0.017(3) 0.024(3)
C39 0.064(3) 0.075(4) 0.073(4) 0.019(3) 0.000(3) 0.014(3)
C40 0.079(4) 0.088(4) 0.048(3) 0.003(3) 0.009(3) 0.008(3)
C41 0.060(3) 0.068(3) 0.051(3) 0.000(3) 0.008(2) 0.014(3)
C42 0.040(3) 0.056(3) 0.053(3) 0.001(2) 0.003(2) 0.008(2)
C43 0.095(4) 0.066(3) 0.090(4) -0.017(3) 0.036(3) -0.012(3)
C44 0.112(5) 0.068(4) 0.112(5) -0.027(4) 0.024(4) -0.009(4)
C45 0.084(4) 0.084(4) 0.085(5) -0.030(4) -0.002(3) 0.024(4)
C46 0.055(3) 0.111(4) 0.071(4) -0.018(4) 0.004(3) 0.023(3)
C47 0.052(3) 0.079(3) 0.059(3) -0.016(3) 0.005(3) 0.012(2)

loop_
_geom_bond_atom_site_label_1
_geom_bond_atom_site_label_2
_geom_bond_distance
_geom_bond_site_symmetry_2
_geom_bond_publ_flag
Ni2 N1 1.889(3) . ?
Ni2 N2 1.911(3) . ?
Ni2 P1 2.2044(12) . ?
P1 C30 1.820(4) . ?
P1 C42 1.823(4) . ?
P1 C36 1.824(4) . ?
N1 C1 1.324(5) . ?
N1 C6 1.428(4) . ?
N2 C3 1.331(5) . ?
N2 C18 1.429(5) . ?
C1 C2 1.392(5) . ?
C1 C4 1.514(5) . ?
C2 C3 1.397(5) . ?
C3 C5 1.520(5) . ?
C6 C7 1.386(5) . ?
C6 C11 1.427(5) . ?
C7 C8 1.397(5) . ?
C7 C12 1.517(6) . ?
C8 C9 1.368(6) . ?
C9 C10 1.361(6) . ?
C10 C11 1.381(5) . ?
C11 C15 1.505(6) . ?
C12 C14 1.510(6) . ?
C12 C13 1.521(6) . ?
C15 C16 1.507(6) . ?
C15 C17 1.516(6) . ?
C18 C23 1.394(5) . ?
C18 C19 1.404(5) . ?
C19 C20 1.381(6) . ?
C19 C24 1.507(6) . ?
C20 C21 1.366(6) . ?
C21 C22 1.380(6) . ?
C22 C23 1.379(5) . ?
C23 C27 1.520(6) . ?
C24 C25 1.512(7) . ?
C24 C26 1.512(6) . ?
C27 C29 1.512(6) . ?
C27 C28 1.524(6) . ?
C30 C35 1.378(5) . ?
C30 C31 1.386(5) . ?
C31 C32 1.376(6) . ?
C32 C33 1.355(6) . ?
C33 C34 1.366(6) . ?
C34 C35 1.382(5) . ?
C36 C37 1.382(5) . ?
C36 C41 1.391(5) . ?
C37 C38 1.370(5) . ?
C38 C39 1.371(6) . ?
C39 C40 1.359(6) . ?
C40 C41 1.371(5) . ?
C42 C43 1.367(5) . ?
C42 C47 1.380(5) . ?
C43 C44 1.379(6) . ?
C44 C45 1.345(7) . ?
C45 C46 1.364(6) . ?
C46 C47 1.383(6) . ?
